data_2227319
loop_
_publ_author_name
'Moumou, Mohamed'
'Akssira, Mohamed'
'El Ammari, Lahcen'
'Benharref, Ahmed'
'Berraho, Moha'

_publ_section_title
;
 9\b-Hydroxy-1\b,10\a-epoxyparthenolide
;
_journal_coeditor_code CI5157
_journal_issue 9
_journal_name_full 'Acta Crystallographica Section E'
_journal_page_first o2395
_journal_paper_doi 10.1107/S1600536810033404
_journal_volume 66
_journal_year 2010
_chemical_formula_iupac 'C15 H20 O5'
_chemical_formula_moiety 'C15 H20 O5'
_chemical_formula_sum 'C15 H20 O5'
_chemical_formula_weight 280.31
_chemical_name_common
;
9\b-Hydroxy-1\b,10\a-epoxyparthenolide
;
_chemical_name_systematic
;
5-hydroxy-1a,4a-dimethyl-7-
methyleneperhydrodioxireno[5,6:9,10]cyclodeca[1,2-<i>b</i>]furan-8-one
;
_space_group_IT_number 4
_symmetry_cell_setting monoclinic
_symmetry_space_group_name_Hall 'P 2yb'
_symmetry_space_group_name_H-M 'P 1 21 1'
_atom_sites_solution_hydrogens geom
_atom_sites_solution_primary direct
_atom_sites_solution_secondary difmap
_audit_creation_method SHELXL-97
_cell_angle_alpha 90.00
_cell_angle_beta 118.662(2)
_cell_angle_gamma 90.00
_cell_formula_units_Z 2
_cell_length_a 9.2295(3)
_cell_length_b 9.5431(3)
_cell_length_c 9.3787(3)
_cell_measurement_reflns_used 8090
_cell_measurement_temperature 298(2)
_cell_measurement_theta_max 26.5
_cell_measurement_theta_min 2.5
_cell_volume 724.84(4)
_computing_cell_refinement 'SAINT (Bruker, 2005)'
_computing_data_collection 'APEX2 (Bruker, 2005)'
_computing_data_reduction 'SAINT (Bruker, 2005)'
_computing_molecular_graphics 'ORTEP-3 for Windows (Farrugia,1997) and PLATON (Spek, 2009)'
_computing_publication_material 'WinGX (Farrugia, 1999)'
_computing_structure_refinement 'SHELXL97 (Sheldrick, 2008)'
_computing_structure_solution 'SHELXS97 (Sheldrick, 2008)'
_diffrn_ambient_temperature 298(2)
_diffrn_measured_fraction_theta_full 0.998
_diffrn_measured_fraction_theta_max 0.998
_diffrn_measurement_device_type 'Bruker X8 APEXII CCD area-detector'
_diffrn_measurement_method '\f and \w scans'
_diffrn_radiation_monochromator graphite
_diffrn_radiation_source 'fine-focus sealed tube'
_diffrn_radiation_type MoK\a
_diffrn_radiation_wavelength 0.71073
_diffrn_reflns_av_R_equivalents 0.0309
_diffrn_reflns_av_sigmaI/netI 0.0228
_diffrn_reflns_limit_h_max 11
_diffrn_reflns_limit_h_min -11
_diffrn_reflns_limit_k_max 12
_diffrn_reflns_limit_k_min -10
_diffrn_reflns_limit_l_max 11
_diffrn_reflns_limit_l_min -11
_diffrn_reflns_number 8090
_diffrn_reflns_theta_full 26.70
_diffrn_reflns_theta_max 26.70
_diffrn_reflns_theta_min 2.47
_diffrn_standards_number 0
_exptl_absorpt_coefficient_mu 0.096
_exptl_absorpt_correction_type none
_exptl_crystal_colour colourless
_exptl_crystal_density_diffrn 1.284
_exptl_crystal_density_method 'not measured'
_exptl_crystal_description Prism
_exptl_crystal_F_000 300
_exptl_crystal_size_max 0.27
_exptl_crystal_size_mid 0.18
_exptl_crystal_size_min 0.12
_refine_diff_density_max 0.126
_refine_diff_density_min -0.126
_refine_ls_extinction_method none
_refine_ls_goodness_of_fit_ref 1.047
_refine_ls_hydrogen_treatment constr
_refine_ls_matrix_type full
_refine_ls_number_parameters 184
_refine_ls_number_reflns 1617
_refine_ls_number_restraints 1
_refine_ls_restrained_S_all 1.046
_refine_ls_R_factor_all 0.0417
_refine_ls_R_factor_gt 0.0325
_refine_ls_shift/su_max 0.001
_refine_ls_shift/su_mean 0.000
_refine_ls_structure_factor_coef Fsqd
_refine_ls_weighting_details 'calc w=1/[\s^2^(Fo^2^)+(0.0541P)^2^+0.0327P] where P=(Fo^2^+2Fc^2^)/3'
_refine_ls_weighting_scheme calc
_refine_ls_wR_factor_gt 0.0900
_refine_ls_wR_factor_ref 0.0903
_reflns_number_gt 1378
_reflns_number_total 1617
_reflns_threshold_expression I>2\s(I)
_cod_data_source_file ci5157.cif
_cod_data_source_block I
_cod_original_sg_symbol_H-M 'P 21'
_cod_database_code 2227319
_cod_database_fobs_code 2227319

loop_
_symmetry_equiv_pos_as_xyz
'x, y, z'
'-x, y+1/2, -z'

loop_
_atom_site_type_symbol
_atom_site_label
_atom_site_fract_x
_atom_site_fract_y
_atom_site_fract_z
_atom_site_U_iso_or_equiv
_atom_site_adp_type
_atom_site_calc_flag
_atom_site_refinement_flags
_atom_site_occupancy
_atom_site_disorder_assembly
_atom_site_disorder_group
C C1 -0.1569(3) 0.2114(3) 0.0240(3) 0.0445(5) Uani d . 1 . .
H H1 -0.0953 0.2863 0.0055 0.053 Uiso calc R 1 . .
C C2 -0.3412(3) 0.2235(3) -0.0757(3) 0.0567(7) Uani d . 1 . .
H H2A -0.3919 0.1709 -0.0227 0.068 Uiso calc R 1 . .
H H2B -0.3757 0.1811 -0.1811 0.068 Uiso calc R 1 . .
C C3 -0.4043(3) 0.3738(4) -0.1004(3) 0.0638(8) Uani d . 1 . .
H H3A -0.3743 0.4211 -0.1741 0.077 Uiso calc R 1 . .
H H3B -0.5238 0.3729 -0.1505 0.077 Uiso calc R 1 . .
C C4 -0.3354(3) 0.4546(3) 0.0564(3) 0.0522(6) Uani d . 1 . .
C C5 -0.1856(3) 0.5389(3) 0.0973(3) 0.0493(6) Uani d . 1 . .
H H5 -0.1470 0.5325 0.0167 0.059 Uiso calc R 1 . .
C C6 -0.0511(2) 0.5623(2) 0.2665(3) 0.0421(5) Uani d . 1 . .
H H6 -0.0915 0.5477 0.3448 0.051 Uiso calc R 1 . .
C C7 0.0972(3) 0.4660(2) 0.3050(3) 0.0367(5) Uani d . 1 . .
H H7 0.0907 0.4403 0.2009 0.044 Uiso calc R 1 . .
C C8 0.1049(3) 0.3287(2) 0.3942(3) 0.0423(5) Uani d . 1 . .
H H8A 0.2046 0.3294 0.4986 0.051 Uiso calc R 1 . .
H H8B 0.0116 0.3261 0.4149 0.051 Uiso calc R 1 . .
C C9 0.1036(3) 0.1953(2) 0.3041(3) 0.0395(5) Uani d . 1 . .
H H9 0.1641 0.2126 0.2439 0.047 Uiso calc R 1 . .
C C10 -0.0689(3) 0.1455(2) 0.1862(3) 0.0407(5) Uani d . 1 . .
C C11 0.2419(3) 0.5625(2) 0.3892(3) 0.0399(5) Uani d . 1 . .
C C12 0.1773(3) 0.7075(2) 0.3533(3) 0.0465(5) Uani d . 1 . .
C C13 0.3997(3) 0.5360(3) 0.4776(3) 0.0601(7) Uani d . 1 . .
H H13A 0.4749 0.6094 0.5198 0.072 Uiso calc R 1 . .
H H13B 0.4367 0.4438 0.4980 0.072 Uiso calc R 1 . .
C C14 -0.1584(3) 0.0708(3) 0.2633(3) 0.0589(7) Uani d . 1 . .
H H14A -0.1411 0.1202 0.3593 0.088 Uiso calc R 1 . .
H H14B -0.1164 -0.0229 0.2917 0.088 Uiso calc R 1 . .
H H14C -0.2744 0.0675 0.1877 0.088 Uiso calc R 1 . .
C C15 -0.3799(3) 0.4050(3) 0.1816(3) 0.0599(7) Uani d . 1 . .
H H15A -0.3367 0.4691 0.2715 0.090 Uiso calc R 1 . .
H H15B -0.3336 0.3137 0.2190 0.090 Uiso calc R 1 . .
H H15C -0.4979 0.4004 0.1347 0.090 Uiso calc R 1 . .
O O1 -0.3421(2) 0.6072(2) 0.0388(3) 0.0650(5) Uani d . 1 . .
O O2 0.1910(2) 0.09367(17) 0.4267(2) 0.0569(5) Uani d . 1 . .
H H2 0.1973 0.0204 0.3843 0.085 Uiso calc R 1 . .
O O3 0.0115(2) 0.70565(16) 0.2779(2) 0.0539(4) Uani d . 1 . .
O O4 0.2528(2) 0.81591(19) 0.3811(2) 0.0653(5) Uani d . 1 . .
O O5 -0.0845(2) 0.07350(19) 0.0434(2) 0.0549(4) Uani d . 1 . .

loop_
_atom_site_aniso_label
_atom_site_aniso_U_11
_atom_site_aniso_U_22
_atom_site_aniso_U_33
_atom_site_aniso_U_12
_atom_site_aniso_U_13
_atom_site_aniso_U_23
C1 0.0426(11) 0.0524(14) 0.0442(11) -0.0061(10) 0.0254(9) -0.0082(11)
C2 0.0443(13) 0.077(2) 0.0458(13) -0.0123(12) 0.0194(10) -0.0122(13)
C3 0.0351(12) 0.091(2) 0.0544(15) 0.0047(12) 0.0123(11) 0.0073(14)
C4 0.0341(11) 0.0619(16) 0.0599(15) 0.0111(10) 0.0221(10) 0.0078(12)
C5 0.0391(11) 0.0543(14) 0.0561(13) 0.0127(10) 0.0241(10) 0.0159(11)
C6 0.0454(11) 0.0330(12) 0.0557(13) 0.0072(9) 0.0306(10) 0.0073(10)
C7 0.0431(12) 0.0284(10) 0.0398(11) 0.0044(8) 0.0210(9) 0.0030(8)
C8 0.0550(12) 0.0300(11) 0.0416(11) 0.0007(10) 0.0228(9) 0.0020(9)
C9 0.0446(11) 0.0293(10) 0.0465(12) 0.0023(9) 0.0232(10) 0.0002(9)
C10 0.0484(12) 0.0347(11) 0.0488(12) -0.0043(9) 0.0311(10) -0.0063(9)
C11 0.0450(11) 0.0321(11) 0.0442(11) 0.0009(9) 0.0227(9) 0.0015(9)
C12 0.0569(13) 0.0331(12) 0.0544(13) 0.0020(11) 0.0306(11) -0.0006(11)
C13 0.0461(13) 0.0519(15) 0.0699(16) 0.0010(11) 0.0178(11) 0.0071(13)
C14 0.0654(15) 0.0529(16) 0.0695(16) -0.0123(13) 0.0413(13) 0.0045(13)
C15 0.0536(14) 0.0636(17) 0.0754(18) 0.0038(13) 0.0413(13) 0.0003(13)
O1 0.0441(10) 0.0637(13) 0.0835(12) 0.0202(8) 0.0276(9) 0.0214(10)
O2 0.0673(11) 0.0297(8) 0.0630(10) 0.0118(8) 0.0226(9) 0.0057(8)
O3 0.0574(10) 0.0299(8) 0.0780(11) 0.0121(8) 0.0355(9) 0.0071(9)
O4 0.0786(13) 0.0307(8) 0.0896(13) -0.0083(8) 0.0429(10) -0.0048(9)
O5 0.0596(9) 0.0517(10) 0.0604(10) -0.0073(8) 0.0342(8) -0.0212(8)

loop_
_atom_type_symbol
_atom_type_description
_atom_type_scat_dispersion_real
_atom_type_scat_dispersion_imag
_atom_type_scat_source
C C 0.0033 0.0016 'International Tables Vol C Tables 4.2.6.8 and 6.1.1.4'
H H 0.0000 0.0000 'International Tables Vol C Tables 4.2.6.8 and 6.1.1.4'
O O 0.0106 0.0060 'International Tables Vol C Tables 4.2.6.8 and 6.1.1.4'

loop_
_geom_angle_atom_site_label_1
_geom_angle_atom_site_label_2
_geom_angle_atom_site_label_3
_geom_angle_site_symmetry_1
_geom_angle_site_symmetry_3
_geom_angle
_geom_angle_publ_flag
O5 C1 C10 . . 59.41(15) ?
O5 C1 C2 . . 117.7(2) ?
C10 C1 C2 . . 124.9(2) ?
O5 C1 H1 . . 114.4 ?
C10 C1 H1 . . 114.4 ?
C2 C1 H1 . . 114.4 ?
C1 C2 C3 . . 113.8(2) ?
C1 C2 H2A . . 108.8 ?
C3 C2 H2A . . 108.8 ?
C1 C2 H2B . . 108.8 ?
C3 C2 H2B . . 108.8 ?
H2A C2 H2B . . 107.7 ?
C4 C3 C2 . . 112.5(2) ?
C4 C3 H3A . . 109.1 ?
C2 C3 H3A . . 109.1 ?
C4 C3 H3B . . 109.1 ?
C2 C3 H3B . . 109.1 ?
H3A C3 H3B . . 107.8 ?
O1 C4 C5 . . 58.19(16) ?
O1 C4 C15 . . 113.1(2) ?
C5 C4 C15 . . 122.8(2) ?
O1 C4 C3 . . 115.1(2) ?
C5 C4 C3 . . 115.8(2) ?
C15 C4 C3 . . 117.3(2) ?
O1 C5 C4 . . 60.23(15) ?
O1 C5 C6 . . 120.8(2) ?
C4 C5 C6 . . 123.7(2) ?
O1 C5 H5 . . 113.9 ?
C4 C5 H5 . . 113.9 ?
C6 C5 H5 . . 113.9 ?
O3 C6 C5 . . 108.32(18) ?
O3 C6 C7 . . 105.30(16) ?
C5 C6 C7 . . 110.70(18) ?
O3 C6 H6 . . 110.8 ?
C5 C6 H6 . . 110.8 ?
C7 C6 H6 . . 110.8 ?
C11 C7 C8 . . 116.15(18) ?
C11 C7 C6 . . 102.94(17) ?
C8 C7 C6 . . 116.07(17) ?
C11 C7 H7 . . 107.0 ?
C8 C7 H7 . . 107.0 ?
C6 C7 H7 . . 107.0 ?
C9 C8 C7 . . 115.12(17) ?
C9 C8 H8A . . 108.5 ?
C7 C8 H8A . . 108.5 ?
C9 C8 H8B . . 108.5 ?
C7 C8 H8B . . 108.5 ?
H8A C8 H8B . . 107.5 ?
O2 C9 C10 . . 111.51(18) ?
O2 C9 C8 . . 105.69(16) ?
C10 C9 C8 . . 113.10(17) ?
O2 C9 H9 . . 108.8 ?
C10 C9 H9 . . 108.8 ?
C8 C9 H9 . . 108.8 ?
O5 C10 C1 . . 59.26(15) ?
O5 C10 C14 . . 112.5(2) ?
C1 C10 C14 . . 122.4(2) ?
O5 C10 C9 . . 115.25(17) ?
C1 C10 C9 . . 119.00(18) ?
C14 C10 C9 . . 115.0(2) ?
C13 C11 C12 . . 121.9(2) ?
C13 C11 C7 . . 130.9(2) ?
C12 C11 C7 . . 107.19(18) ?
O4 C12 O3 . . 121.4(2) ?
O4 C12 C11 . . 128.7(2) ?
O3 C12 C11 . . 109.87(19) ?
C11 C13 H13A . . 120.0 ?
C11 C13 H13B . . 120.0 ?
H13A C13 H13B . . 120.0 ?
C10 C14 H14A . . 109.5 ?
C10 C14 H14B . . 109.5 ?
H14A C14 H14B . . 109.5 ?
C10 C14 H14C . . 109.5 ?
H14A C14 H14C . . 109.5 ?
H14B C14 H14C . . 109.5 ?
C4 C15 H15A . . 109.5 ?
C4 C15 H15B . . 109.5 ?
H15A C15 H15B . . 109.5 ?
C4 C15 H15C . . 109.5 ?
H15A C15 H15C . . 109.5 ?
H15B C15 H15C . . 109.5 ?
C5 O1 C4 . . 61.57(16) ?
C9 O2 H2 . . 109.5 ?
C12 O3 C6 . . 111.09(16) ?
C1 O5 C10 . . 61.33(14) ?

loop_
_geom_bond_atom_site_label_1
_geom_bond_atom_site_label_2
_geom_bond_site_symmetry_2
_geom_bond_distance
_geom_bond_publ_flag
C1 O5 . 1.447(3) ?
C1 C10 . 1.477(3) ?
C1 C2 . 1.502(3) ?
C1 H1 . 0.98 ?
C2 C3 . 1.524(4) ?
C2 H2A . 0.97 ?
C2 H2B . 0.97 ?
C3 C4 . 1.505(4) ?
C3 H3A . 0.97 ?
C3 H3B . 0.97 ?
C4 O1 . 1.463(3) ?
C4 C5 . 1.482(4) ?
C4 C15 . 1.495(4) ?
C5 O1 . 1.432(3) ?
C5 C6 . 1.490(3) ?
C5 H5 . 0.98 ?
C6 O3 . 1.469(3) ?
C6 C7 . 1.541(3) ?
C6 H6 . 0.98 ?
C7 C11 . 1.498(3) ?
C7 C8 . 1.537(3) ?
C7 H7 . 0.98 ?
C8 C9 . 1.525(3) ?
C8 H8A . 0.97 ?
C8 H8B . 0.97 ?
C9 O2 . 1.422(3) ?
C9 C10 . 1.515(3) ?
C9 H9 . 0.98 ?
C10 O5 . 1.449(3) ?
C10 C14 . 1.512(3) ?
C11 C13 . 1.310(3) ?
C11 C12 . 1.480(3) ?
C12 O4 . 1.204(3) ?
C12 O3 . 1.343(3) ?
C13 H13A . 0.93 ?
C13 H13B . 0.93 ?
C14 H14A . 0.96 ?
C14 H14B . 0.96 ?
C14 H14C . 0.96 ?
C15 H15A . 0.96 ?
C15 H15B . 0.96 ?
C15 H15C . 0.96 ?
O2 H2 . 0.82 ?

loop_
_geom_hbond_atom_site_label_D
_geom_hbond_atom_site_label_H
_geom_hbond_atom_site_label_A
_geom_hbond_site_symmetry_A
_geom_hbond_distance_DH
_geom_hbond_distance_HA
_geom_hbond_distance_DA
_geom_hbond_angle_DHA
_geom_hbond_publ_flag
O2 H2 O4 1_545 0.82 2.02 2.787(3) 155 yes

loop_
_cod_related_entry_id
_cod_related_entry_database
_cod_related_entry_code
1 ChemSpider 24745845
